data_8100582
loop_
_publ_author_name
'K\"ohler, Jorgen '
'Tyagi, A. K. '
'Achary, S. N. '

_publ_section_title
;
Crystal structure of lead yttrium fluoride, Pb~8~Y~6~F~34~, a new 
fluorite-related anion-rich fluoride
;
_journal_issue 1
_journal_name_full 'Zeitschrift f\"ur Kristallographie - New Crystal Structures'
_journal_page_first 23
_journal_page_last 23
_journal_volume 217
_journal_year 2002
_chemical_formula_structural 'Pb8 Y6 F34'
_chemical_formula_sum 'F34 Pb8 Y6'
_chemical_formula_weight 8700.94
_chemical_name_common 'Lead yttrium fluoride '
_space_group_IT_number 148
_symmetry_cell_setting trigonal
_symmetry_space_group_name_Hall '-R 3'
_symmetry_space_group_name_H-M 'R -3 :H'
_cell_angle_alpha 90
_cell_angle_beta 90
_cell_angle_gamma 120
_cell_formula_units_Z 3
_cell_length_a 10.81871(1)
_cell_length_b 10.81871(1)
_cell_length_c 19.9564(3)
_cell_volume 2022.85(7)
_diffrn_ambient_environment air
_diffrn_ambient_temperature 295
_exptl_crystal_density_diffrn 7.142(1)
_pd_calc_method 'Rietveld Refinement'
_pd_meas_2theta_range_max 106
_pd_meas_2theta_range_min 10
_pd_meas_scan_method step
_pd_phase_name PB4Y3F17
_pd_proc_ls_profile_function pseudo-Voigt
_pd_proc_ls_prof_R_factor 0.1221
_refine_ls_R_I_factor 0.0777
_cod_depositor_comments
;
 Changing the _atom_site_occupancy data item value from '.' to '1'
 for all fully occupied atom sites.

 Antanas Vaitkus,
 2017-02-10
;
_cod_original_sg_symbol_H-M 'R -3'
_cod_original_formula_sum 'Pb8 Y6 F34'
_cod_database_code 8100582

loop_
_symmetry_equiv_pos_as_xyz
x,y,z
-y,x-y,z
-x+y,-x,z
-x,-y,-z
y,-x+y,-z
x-y,x,-z
1/3+x,2/3+y,2/3+z
1/3-y,2/3+x-y,2/3+z
1/3-x+y,2/3-x,2/3+z
1/3-x,2/3-y,2/3-z
1/3+y,2/3-x+y,2/3-z
1/3+x-y,2/3+x,2/3-z
2/3+x,1/3+y,1/3+z
2/3-y,1/3+x-y,1/3+z
2/3-x+y,1/3-x,1/3+z
2/3-x,1/3-y,1/3-z
2/3+y,1/3-x+y,1/3-z
2/3+x-y,1/3+x,1/3-z

loop_
_atom_site_label
_atom_site_fract_x
_atom_site_fract_y
_atom_site_fract_z
_atom_site_thermal_displace_type
_atom_site_U_iso_or_equiv
_atom_site_symmetry_multiplicity
_atom_site_type_symbol
_atom_site_occupancy
Pb1 0 0 0.2586(2) Uiso 0.021(2) 6 Pb 1
Pb2 0.2292(3) 0.0369(3) 0.0836(2) Uiso 0.0274(8) 18 Pb 1
Y 0.0900(7) 0.6127(7) 0.0835(3) Uiso 0.0098(11) 18 Y 1
F1 0.036(3) 0.767(3) 0.0376(14) Uiso 0.01900 18 F 1
F2 0.426(3) 0.291(3) 0.1101(14) Uiso 0.01900 18 F 1
F3 0.475(3) 0.082(3) 0.0321(12) Uiso 0.01900 18 F 1
F4 0.203(2) 0.485(3) 0.0341(10) Uiso 0.01900 18 F 1
F5 0.267(3) 0.392(2) 0.1735(13) Uiso 0.01900 18 F 1
F6 0 0 0.145(2) Uiso 0.01900 6 F 1
F7 0 0 0 Uiso 0.01900 3 F 1
F8 0.02(2) 0.057(11) 0.502(6) Uiso 0.01900 18 F 0.1667

loop_
_geom_bond_atom_site_label_1
_geom_bond_atom_site_label_2
_geom_bond_distance
_geom_bond_site_symmetry_2
_geom_bond_publ_flag
Pb1 F6 2.26(5) . yes
Pb1 F2 2.51(3) 16_555 yes
Pb1 F2 2.51(3) 17_455 yes
Pb1 F2 2.51(3) 18_445 yes
Pb1 F3 2.61(3) 16_555 yes
Pb1 F3 2.61(3) 17_455 yes
Pb1 F3 2.61(3) 18_445 yes
Pb1 F4 2.79(2) 13_445 yes
Pb1 F4 2.79(3) 14_555 yes
Pb1 F4 2.79(2) 15_455 yes
Pb2 F1 2.46(3) 6_655 yes
Pb2 F2 2.55(3) . yes
Pb2 F6 2.62(2) . yes
Pb2 F3 2.66(3) . yes
Pb2 F1 2.66(3) 2_665 yes
Pb2 F1 2.77(3) 1_545 yes
Pb2 F2 2.79(3) 16_555 yes
Pb2 F7 2.846(4) . yes
Pb2 F5 2.95(3) 16_555 yes
Pb2 F4 3.09(3) . yes
Pb2 F5 3.40(3) 16_555 yes
Y F5 2.14(3) 3_565 yes
Y F5 2.16(3) 17_455 yes
Y F1 2.22(3) . yes
Y F4 2.26(3) 3_565 yes
Y F3 2.31(3) 5_565 yes
Y F2 2.31(3) 3_565 yes
Y F3 2.40(3) 2_555 yes
Y F4 2.47(3) . yes
Y F8 2.52(15) 12_555 yes
